data_4036668
loop_
_publ_author_name
'Dziuganowska, Zofia A.'
'\'Slepokura, Katarzyna'
'Volle, Jean-No\"el'
'Virieux, David'
'Pirat, Jean-Luc'
'Kafarski, Pawe\/l'

_publ_section_title
;
 Structural Analogues of Selfotel.
;
_journal_issue 12
_journal_name_full 'The Journal of organic chemistry'
_journal_page_first 4947
_journal_page_last 4954
_journal_paper_doi 10.1021/acs.joc.6b00220
_journal_volume 81
_journal_year 2016
_chemical_formula_moiety 'C6 H12 N O5 P, H2 O'
_chemical_formula_sum 'C6 H14 N O6 P'
_chemical_formula_weight 227.15
_space_group_crystal_system monoclinic
_space_group_IT_number 14
_space_group_name_Hall '-P 2yn'
_space_group_name_H-M_alt 'P 1 21/n 1'
_atom_sites_solution_hydrogens difmap
_atom_sites_solution_primary direct
_atom_sites_solution_secondary difmap
_audit_creation_method SHELXL-2013
_cell_angle_alpha 90
_cell_angle_beta 99.37(3)
_cell_angle_gamma 90
_cell_formula_units_Z 4
_cell_length_a 7.586(2)
_cell_length_b 6.943(2)
_cell_length_c 18.472(4)
_cell_measurement_reflns_used 2063
_cell_measurement_temperature 100(2)
_cell_measurement_theta_max 77.67
_cell_measurement_theta_min 2.42
_cell_volume 959.9(4)
_computing_cell_refinement
;
CrysAlis RED, Oxford Diffraction Ltd.,
Version 1.171.33.66 (release 28-04-2010 CrysAlis171 .NET)
(compiled Apr 28 2010,14:27:37)
;
_computing_data_collection
;
CrysAlis CCD, Oxford Diffraction Ltd.,
Version 1.171.33.66 (release 28-04-2010 CrysAlis171 .NET)
(compiled Apr 28 2010,14:27:37)
;
_computing_data_reduction
;
CrysAlis RED, Oxford Diffraction Ltd.,
Version 1.171.33.66 (release 28-04-2010 CrysAlis171 .NET)
(compiled Apr 28 2010,14:27:37)
;
_computing_structure_refinement 'SHELXL-2013 (Sheldrick, 2008)'
_computing_structure_solution 'SHELXs-97 (Sheldrick, 2008)'
_diffrn_ambient_temperature 100(2)
_diffrn_measured_fraction_theta_full 0.976
_diffrn_measured_fraction_theta_max 0.946
_diffrn_measurement_device_type
;
Xcalibur PX kappa-geometry diffractometer with an Onyx 
CCD camera 
;
_diffrn_measurement_method 'omega scans'
_diffrn_radiation_type CuK\a
_diffrn_radiation_wavelength 1.5418
_diffrn_reflns_av_R_equivalents 0.0719
_diffrn_reflns_av_unetI/netI 0.0628
_diffrn_reflns_Laue_measured_fraction_full 0.976
_diffrn_reflns_Laue_measured_fraction_max 0.946
_diffrn_reflns_limit_h_max 9
_diffrn_reflns_limit_h_min -6
_diffrn_reflns_limit_k_max 8
_diffrn_reflns_limit_k_min -4
_diffrn_reflns_limit_l_max 23
_diffrn_reflns_limit_l_min -18
_diffrn_reflns_number 5031
_diffrn_reflns_point_group_measured_fraction_full 0.976
_diffrn_reflns_point_group_measured_fraction_max 0.946
_diffrn_reflns_theta_full 67.680
_diffrn_reflns_theta_max 77.818
_diffrn_reflns_theta_min 4.853
_diffrn_source 'Enhance (Cu) X-ray Source'
_exptl_absorpt_coefficient_mu 2.678
_exptl_absorpt_correction_T_max 1.000
_exptl_absorpt_correction_T_min 0.584
_exptl_absorpt_correction_type multi-scan
_exptl_absorpt_process_details
;
CrysAlis RED, Oxford Diffraction Ltd.,
Version 1.171.33.66 (release 28-04-2010 CrysAlis171 .NET)
(compiled Apr 28 2010,14:27:37)
Empirical absorption correction using spherical harmonics,
 implemented in SCALE3 ABSPACK scaling algorithm.
;
_exptl_crystal_colour colourless
_exptl_crystal_density_diffrn 1.572
_exptl_crystal_description plate
_exptl_crystal_F_000 480
_exptl_crystal_size_max 0.29
_exptl_crystal_size_mid 0.04
_exptl_crystal_size_min 0.01
_refine_diff_density_max 0.647
_refine_diff_density_min -0.641
_refine_diff_density_rms 0.121
_refine_ls_extinction_method none
_refine_ls_goodness_of_fit_ref 1.027
_refine_ls_hydrogen_treatment constr
_refine_ls_matrix_type full
_refine_ls_number_parameters 129
_refine_ls_number_reflns 1934
_refine_ls_number_restraints 2
_refine_ls_restrained_S_all 1.026
_refine_ls_R_factor_all 0.0781
_refine_ls_R_factor_gt 0.0635
_refine_ls_shift/su_max 0.001
_refine_ls_shift/su_mean 0.000
_refine_ls_structure_factor_coef Fsqd
_refine_ls_weighting_details 'w=1/[\s^2^(Fo^2^)+(0.1000P)^2^] where P=(Fo^2^+2Fc^2^)/3'
_refine_ls_weighting_scheme calc
_refine_ls_wR_factor_gt 0.1579
_refine_ls_wR_factor_ref 0.1637
_reflns_Friedel_coverage 0.000
_reflns_number_gt 1391
_reflns_number_total 1934
_reflns_threshold_expression 'I > 2\s(I)'
_cod_data_source_file jo6b00220_si_003.cif
_cod_data_source_block 21_zd096
_cod_original_sg_symbol_H-M 'P 21/n'
_cod_database_code 4036668
_shelx_space_group_comment
;
The symmetry employed for this shelxl refinement is uniquely defined
by the following loop, which should always be used as a source of
symmetry information in preference to the above space-group names.
They are only intended as comments.
;
_shelx_estimated_absorpt_t_min 0.511
_shelx_estimated_absorpt_t_max 0.974
_shelxl_version_number 2013-4

loop_
_space_group_symop_operation_xyz
'x, y, z'
'-x+1/2, y+1/2, -z+1/2'
'-x, -y, -z'
'x-1/2, -y-1/2, z-1/2'

loop_
_atom_site_label
_atom_site_type_symbol
_atom_site_fract_x
_atom_site_fract_y
_atom_site_fract_z
_atom_site_U_iso_or_equiv
_atom_site_adp_type
_atom_site_occupancy
_atom_site_site_symmetry_order
_atom_site_calc_flag
_atom_site_refinement_flags_posn
_atom_site_refinement_flags_adp
P1 P 0.76167(11) 0.30713(11) 0.56350(5) 0.0172(3) Uani 1 1 d . .
O1 O 0.8793(3) 0.1330(3) 0.57680(13) 0.0201(5) Uani 1 1 d . .
O2 O 0.6386(3) 0.3206(3) 0.49101(13) 0.0200(5) Uani 1 1 d . .
O3 O 0.8838(3) 0.4901(3) 0.57703(13) 0.0207(5) Uani 1 1 d . .
H3 H 0.8480 0.5738 0.5452 0.031 Uiso 1 1 calc R U
O4 O 0.5822(4) -0.1985(3) 0.67670(15) 0.0274(6) Uani 1 1 d . .
O5 O 0.4905(3) -0.0176(3) 0.57760(14) 0.0229(6) Uani 1 1 d . .
H5 H 0.4632 -0.1250 0.5580 0.034 Uiso 1 1 calc R U
N1 N 0.4328(4) 0.3728(4) 0.60283(15) 0.0181(6) Uani 1 1 d . .
H1A H 0.4352 0.4882 0.5715 0.022 Uiso 1 1 calc R U
H1B H 0.3804 0.2656 0.5711 0.022 Uiso 1 1 calc R U
C2 C 0.6212(4) 0.3212(5) 0.63630(19) 0.0182(7) Uani 1 1 d . .
H2A H 0.6681 0.4309 0.6689 0.022 Uiso 1 1 calc R U
C3 C 0.6212(4) 0.1438(5) 0.68582(18) 0.0182(7) Uani 1 1 d . .
H3A H 0.7460 0.1264 0.7123 0.022 Uiso 1 1 calc R U
C4 C 0.5014(5) 0.1800(5) 0.7443(2) 0.0221(7) Uani 1 1 d . .
H4A H 0.4957 0.0616 0.7737 0.027 Uiso 1 1 calc R U
H4B H 0.5542 0.2836 0.7778 0.027 Uiso 1 1 calc R U
C5 C 0.3117(4) 0.2382(5) 0.70869(19) 0.0221(7) Uani 1 1 d . .
H5A H 0.2536 0.1291 0.6796 0.027 Uiso 1 1 calc R U
H5B H 0.2400 0.2692 0.7474 0.027 Uiso 1 1 calc R U
C6 C 0.3174(5) 0.4125(5) 0.6591(2) 0.0218(7) Uani 1 1 d . .
H6A H 0.1949 0.4437 0.6344 0.026 Uiso 1 1 calc R U
H6B H 0.3646 0.5251 0.6890 0.026 Uiso 1 1 calc R U
C7 C 0.5660(4) -0.0432(5) 0.6466(2) 0.0200(7) Uani 1 1 d . .
O1W O 0.8395(3) 0.8010(3) 0.49991(14) 0.0226(5) Uani 1 1 d D .
H1W H 0.8447 0.9069 0.5221 0.034 Uiso 1 1 d DR U
H2W H 0.9071 0.8188 0.4688 0.034 Uiso 1 1 d DR U

loop_
_atom_site_aniso_label
_atom_site_aniso_U_11
_atom_site_aniso_U_22
_atom_site_aniso_U_33
_atom_site_aniso_U_23
_atom_site_aniso_U_13
_atom_site_aniso_U_12
P1 0.0144(4) 0.0165(4) 0.0217(4) -0.0005(3) 0.0058(3) -0.0006(3)
O1 0.0173(11) 0.0220(11) 0.0225(12) -0.0009(9) 0.0077(9) 0.0005(9)
O2 0.0170(11) 0.0192(11) 0.0255(13) 0.0002(9) 0.0090(10) -0.0015(9)
O3 0.0177(11) 0.0192(11) 0.0257(13) 0.0029(9) 0.0047(10) -0.0021(9)
O4 0.0294(13) 0.0184(12) 0.0335(15) 0.0069(10) 0.0026(11) 0.0007(10)
O5 0.0243(12) 0.0184(11) 0.0250(13) -0.0014(9) 0.0008(10) -0.0028(9)
N1 0.0158(13) 0.0169(12) 0.0217(14) -0.0005(11) 0.0036(11) 0.0002(10)
C2 0.0153(15) 0.0160(14) 0.0228(16) 0.0014(12) 0.0015(12) 0.0010(11)
C3 0.0176(15) 0.0200(15) 0.0177(15) 0.0018(12) 0.0047(12) 0.0006(12)
C4 0.0209(16) 0.0216(15) 0.0250(17) 0.0020(13) 0.0070(13) -0.0009(13)
C5 0.0166(15) 0.0236(16) 0.0279(19) -0.0010(13) 0.0090(14) -0.0016(13)
C6 0.0175(15) 0.0234(16) 0.0278(18) -0.0046(14) 0.0132(13) 0.0000(13)
C7 0.0115(14) 0.0216(16) 0.0273(18) 0.0003(13) 0.0048(13) 0.0009(12)
O1W 0.0195(11) 0.0169(11) 0.0325(14) -0.0035(9) 0.0070(10) -0.0024(9)

loop_
_atom_type_symbol
_atom_type_description
_atom_type_scat_dispersion_real
_atom_type_scat_dispersion_imag
_atom_type_scat_source
C C 0.0181 0.0091 'International Tables Vol C Tables 4.2.6.8 and 6.1.1.4'
H H 0.0000 0.0000 'International Tables Vol C Tables 4.2.6.8 and 6.1.1.4'
N N 0.0311 0.0180 'International Tables Vol C Tables 4.2.6.8 and 6.1.1.4'
O O 0.0492 0.0322 'International Tables Vol C Tables 4.2.6.8 and 6.1.1.4'
P P 0.2955 0.4335 'International Tables Vol C Tables 4.2.6.8 and 6.1.1.4'

loop_
_geom_angle_atom_site_label_1
_geom_angle_atom_site_label_2
_geom_angle_atom_site_label_3
_geom_angle
O1 P1 O2 117.54(14)
O1 P1 O3 107.88(13)
O2 P1 O3 110.86(13)
O1 P1 C2 108.75(14)
O2 P1 C2 107.22(14)
O3 P1 C2 103.69(14)
P1 O3 H3 109.5
C7 O5 H5 109.5
C6 N1 C2 112.6(3)
C6 N1 H1A 109.1
C2 N1 H1A 109.1
C6 N1 H1B 109.1
C2 N1 H1B 109.1
H1A N1 H1B 107.8
N1 C2 C3 110.1(3)
N1 C2 P1 109.6(2)
C3 C2 P1 116.6(2)
N1 C2 H2A 106.7
C3 C2 H2A 106.7
P1 C2 H2A 106.7
C7 C3 C2 115.5(3)
C7 C3 C4 109.1(3)
C2 C3 C4 110.1(3)
C7 C3 H3A 107.3
C2 C3 H3A 107.3
C4 C3 H3A 107.3
C5 C4 C3 111.2(3)
C5 C4 H4A 109.4
C3 C4 H4A 109.4
C5 C4 H4B 109.4
C3 C4 H4B 109.4
H4A C4 H4B 108.0
C6 C5 C4 110.5(3)
C6 C5 H5A 109.5
C4 C5 H5A 109.5
C6 C5 H5B 109.5
C4 C5 H5B 109.5
H5A C5 H5B 108.1
N1 C6 C5 110.5(3)
N1 C6 H6A 109.5
C5 C6 H6A 109.5
N1 C6 H6B 109.5
C5 C6 H6B 109.5
H6A C6 H6B 108.1
O4 C7 O5 123.9(3)
O4 C7 C3 123.1(3)
O5 C7 C3 112.9(3)
H1W O1W H2W 102.7

loop_
_geom_bond_atom_site_label_1
_geom_bond_atom_site_label_2
_geom_bond_distance
P1 O1 1.499(2)
P1 O2 1.505(3)
P1 O3 1.568(2)
P1 C2 1.850(3)
O3 H3 0.8400
O4 C7 1.210(4)
O5 C7 1.322(4)
O5 H5 0.8400
N1 C6 1.489(4)
N1 C2 1.505(4)
N1 H1A 0.9900
N1 H1B 0.9900
C2 C3 1.534(4)
C2 H2A 1.0000
C3 C7 1.512(5)
C3 C4 1.541(5)
C3 H3A 1.0000
C4 C5 1.536(5)
C4 H4A 0.9900
C4 H4B 0.9900
C5 C6 1.523(5)
C5 H5A 0.9900
C5 H5B 0.9900
C6 H6A 0.9900
C6 H6B 0.9900
O1W H1W 0.8400
O1W H2W 0.8400

loop_
_geom_hbond_atom_site_label_D
_geom_hbond_atom_site_label_H
_geom_hbond_atom_site_label_A
_geom_hbond_distance_DH
_geom_hbond_distance_HA
_geom_hbond_distance_DA
_geom_hbond_angle_DHA
_geom_hbond_site_symmetry_A
O3 H3 O1W 0.84 1.78 2.577(3) 157.5 .
O5 H5 O2 0.84 1.74 2.567(3) 166.8 3_656
O1W H1W O1 0.84 1.86 2.698(3) 173.9 1_565
O1W H2W O1 0.84 1.97 2.784(4) 162.4 3_766
N1 H1B O5 0.99 2.13 2.797(4) 123.0 .
N1 H1A O2 0.99 1.79 2.743(4) 160.8 3_666
N1 H1B O1W 0.99 2.00 2.837(4) 140.7 3_666
C3 H3A O4 1.00 2.55 3.294(4) 130.9 2_656
C6 H6B O4 0.99 2.57 3.351(4) 136.1 1_565
C6 H6A O3 0.99 2.45 3.433(4) 174.5 1_455

loop_
_geom_torsion_atom_site_label_1
_geom_torsion_atom_site_label_2
_geom_torsion_atom_site_label_3
_geom_torsion_atom_site_label_4
_geom_torsion
C6 N1 C2 C3 58.2(3)
C6 N1 C2 P1 -172.3(2)
O1 P1 C2 N1 -137.0(2)
O2 P1 C2 N1 -8.9(2)
O3 P1 C2 N1 108.4(2)
O1 P1 C2 C3 -11.1(3)
O2 P1 C2 C3 117.0(2)
O3 P1 C2 C3 -125.7(2)
N1 C2 C3 C7 68.5(3)
P1 C2 C3 C7 -57.1(3)
N1 C2 C3 C4 -55.6(4)
P1 C2 C3 C4 178.8(2)
C7 C3 C4 C5 -72.6(3)
C2 C3 C4 C5 55.2(4)
C3 C4 C5 C6 -55.4(4)
C2 N1 C6 C5 -58.4(3)
C4 C5 C6 N1 56.1(4)
C2 C3 C7 O4 169.8(3)
C4 C3 C7 O4 -65.6(4)
C2 C3 C7 O5 -13.5(4)
C4 C3 C7 O5 111.2(3)
